data_4122645
loop_
_publ_author_name
'Shigehisa, Hiroki'
'Koseki, Natsumi'
'Shimizu, Nao'
'Fujisawa, Mayu'
'Niitsu, Makoto'
'Hiroya, Kou'

_publ_section_title
;
 Catalytic hydroamination of unactivated olefins using a co catalyst for
 complex molecule synthesis.
;
_journal_issue 39
_journal_name_full 'Journal of the American Chemical Society'
_journal_page_first 13534
_journal_page_last 13537
_journal_paper_doi 10.1021/ja507295u
_journal_volume 136
_journal_year 2014
_chemical_formula_moiety 'C14 H21 N O2 S'
_chemical_formula_sum 'C14 H21 N O2 S'
_chemical_formula_weight 267.38
_chemical_name_systematic
; 
 ? 
;
_space_group_IT_number 61
_symmetry_cell_setting orthorhombic
_symmetry_space_group_name_Hall '-P 2ac 2ab'
_symmetry_space_group_name_H-M 'P b c a'
_atom_sites_solution_hydrogens geom
_atom_sites_solution_primary direct
_atom_sites_solution_secondary difmap
_audit_creation_method SHELXL-97
_cell_angle_alpha 90.00
_cell_angle_beta 90.00
_cell_angle_gamma 90.00
_cell_formula_units_Z 8
_cell_length_a 17.888(3)
_cell_length_b 9.4477(14)
_cell_length_c 18.022(3)
_cell_measurement_reflns_used 9560
_cell_measurement_temperature 296(2)
_cell_measurement_theta_max 27.69
_cell_measurement_theta_min 2.26
_cell_volume 3045.7(8)
_computing_cell_refinement 'Bruker SAINT (Bruker 2008)'
_computing_data_collection 'Bruker APEX2 (Bruker 2008)'
_computing_data_reduction 'Bruker SAINT and XPREP (Bruker 2008)'
_computing_molecular_graphics 'XSHEL (Bruker, 2008)'
_computing_publication_material 'XCIF (Bruker, 2008)'
_computing_structure_refinement 'SHELXL97 (Sheldrick, 2008)'
_computing_structure_solution 'SHELXS97 (Sheldrick, 2008)'
_diffrn_ambient_temperature 296(2)
_diffrn_detector_area_resol_mean 8.333
_diffrn_measured_fraction_theta_full 1.000
_diffrn_measured_fraction_theta_max 1.000
_diffrn_measurement_device_type 'Bruker APEXII CCD area-detector'
_diffrn_measurement_method '\f and \w'
_diffrn_radiation_monochromator 'Bruker Helios multilayer confocal mirror'
_diffrn_radiation_source 'Bruker TXS fine-focus rotating anode'
_diffrn_radiation_type MoK\a
_diffrn_radiation_wavelength 0.71073
_diffrn_reflns_av_R_equivalents 0.0270
_diffrn_reflns_av_sigmaI/netI 0.0127
_diffrn_reflns_limit_h_max 22
_diffrn_reflns_limit_h_min -22
_diffrn_reflns_limit_k_max 11
_diffrn_reflns_limit_k_min -11
_diffrn_reflns_limit_l_max 22
_diffrn_reflns_limit_l_min -22
_diffrn_reflns_number 30548
_diffrn_reflns_theta_full 26.37
_diffrn_reflns_theta_max 26.37
_diffrn_reflns_theta_min 2.26
_exptl_absorpt_coefficient_mu 0.208
_exptl_absorpt_correction_T_max 0.9795
_exptl_absorpt_correction_T_min 0.9499
_exptl_absorpt_correction_type multi-scan
_exptl_absorpt_process_details 'SADABS-2008/1 - Bruker AXS 2008'
_exptl_crystal_colour colourless
_exptl_crystal_density_diffrn 1.166
_exptl_crystal_density_method 'not measured'
_exptl_crystal_description needle
_exptl_crystal_F_000 1152
_exptl_crystal_size_max 0.25
_exptl_crystal_size_mid 0.18
_exptl_crystal_size_min 0.10
_refine_diff_density_max 0.320
_refine_diff_density_min -0.316
_refine_diff_density_rms 0.041
_refine_ls_extinction_method none
_refine_ls_goodness_of_fit_ref 0.939
_refine_ls_hydrogen_treatment constr
_refine_ls_matrix_type full
_refine_ls_number_parameters 168
_refine_ls_number_reflns 3118
_refine_ls_number_restraints 0
_refine_ls_restrained_S_all 0.939
_refine_ls_R_factor_all 0.0491
_refine_ls_R_factor_gt 0.0407
_refine_ls_shift/su_max 0.000
_refine_ls_shift/su_mean 0.000
_refine_ls_structure_factor_coef Fsqd
_refine_ls_weighting_details 'calc w=1/[\s^2^(Fo^2^)+(0.0590P)^2^+1.8001P] where P=(Fo^2^+2Fc^2^)/3'
_refine_ls_weighting_scheme calc
_refine_ls_wR_factor_gt 0.1119
_refine_ls_wR_factor_ref 0.1205
_reflns_number_gt 2610
_reflns_number_total 3118
_reflns_threshold_expression >2sigma(I)
_cod_data_source_file ja507295u_si_005.cif
_cod_data_source_block fuji_irai_shigehisa_01_0a
_cod_depositor_comments
;
The following automatic conversions were performed:

'_symmetry_cell_setting' value 'Orthorhombic' changed to
'orthorhombic' according to
/home/saulius/struct/COD-crude-data--automatic-downloads/rss-feeds/ACS/lib/dictionaries/cif_core.dic
dictionary named 'cif_core.dic' version 2.4.2 from 2011-04-26.

Automatic conversion script
Id: cif_fix_values 2281 2013-09-26 08:29:07Z andrius 

 Adding full bibliography for 4122645--4122647.cif.
;
_cod_original_sg_symbol_H-M Pbca
_cod_database_code 4122645

loop_
_symmetry_equiv_pos_as_xyz
'x, y, z'
'x+1/2, -y+1/2, -z'
'-x, y+1/2, -z+1/2'
'-x+1/2, -y, z+1/2'
'-x, -y, -z'
'-x-1/2, y-1/2, z'
'x, -y-1/2, z-1/2'
'x-1/2, y, -z-1/2'

loop_
_atom_site_label
_atom_site_type_symbol
_atom_site_fract_x
_atom_site_fract_y
_atom_site_fract_z
_atom_site_U_iso_or_equiv
_atom_site_adp_type
_atom_site_occupancy
_atom_site_symmetry_multiplicity
_atom_site_calc_flag
_atom_site_refinement_flags
C1 C 0.13275(9) 0.38980(19) 0.19045(10) 0.0439(4) Uani 1 1 d .
C2 C 0.19582(9) 0.43978(18) 0.22760(9) 0.0436(4) Uani 1 1 d .
C3 C 0.27459(9) 0.4002(2) 0.20521(11) 0.0501(4) Uani 1 1 d .
H3A H 0.3063 0.4831 0.2095 0.060 Uiso 1 1 calc R
H3B H 0.2934 0.3293 0.2394 0.060 Uiso 1 1 calc R
C4 C 0.28013(10) 0.34337(19) 0.12744(11) 0.0499(4) Uani 1 1 d .
H4 H 0.2675 0.4180 0.0918 0.060 Uiso 1 1 calc R
C5 C 0.35581(11) 0.2815(3) 0.10870(14) 0.0675(6) Uani 1 1 d .
H5A H 0.3684 0.2099 0.1444 0.101 Uiso 1 1 calc R
H5B H 0.3928 0.3550 0.1098 0.101 Uiso 1 1 calc R
H5C H 0.3542 0.2403 0.0600 0.101 Uiso 1 1 calc R
C6 C 0.18364(11) 0.5287(2) 0.28792(10) 0.0515(4) Uani 1 1 d .
H6 H 0.2248 0.5638 0.3135 0.062 Uiso 1 1 calc R
C7 C 0.11277(12) 0.5671(2) 0.31147(11) 0.0563(5) Uani 1 1 d .
C8 C 0.05141(11) 0.5157(2) 0.27317(11) 0.0602(5) Uani 1 1 d .
H8 H 0.0035 0.5408 0.2881 0.072 Uiso 1 1 calc R
C9 C 0.06100(10) 0.4277(2) 0.21306(11) 0.0556(5) Uani 1 1 d .
H9 H 0.0196 0.3935 0.1875 0.067 Uiso 1 1 calc R
C10 C 0.10280(16) 0.6623(3) 0.37774(13) 0.0833(8) Uani 1 1 d .
H10A H 0.1277 0.6217 0.4198 0.125 Uiso 1 1 calc R
H10B H 0.0505 0.6723 0.3884 0.125 Uiso 1 1 calc R
H10C H 0.1238 0.7536 0.3672 0.125 Uiso 1 1 calc R
C11 C 0.11798(12) 0.3182(3) -0.02947(11) 0.0637(5) Uani 1 1 d .
C12 C 0.1188(2) 0.4530(4) -0.07555(16) 0.1221(13) Uani 1 1 d .
H12A H 0.0775 0.5120 -0.0613 0.183 Uiso 1 1 calc R
H12B H 0.1145 0.4293 -0.1272 0.183 Uiso 1 1 calc R
H12C H 0.1648 0.5028 -0.0672 0.183 Uiso 1 1 calc R
C13 C 0.18468(16) 0.2284(4) -0.05215(16) 0.1000(10) Uani 1 1 d .
H13A H 0.2300 0.2799 -0.0430 0.150 Uiso 1 1 calc R
H13B H 0.1812 0.2060 -0.1040 0.150 Uiso 1 1 calc R
H13C H 0.1850 0.1424 -0.0238 0.150 Uiso 1 1 calc R
C14 C 0.04706(16) 0.2368(5) -0.04075(17) 0.1270(15) Uani 1 1 d .
H14A H 0.0491 0.1504 -0.0128 0.190 Uiso 1 1 calc R
H14B H 0.0412 0.2152 -0.0925 0.190 Uiso 1 1 calc R
H14C H 0.0054 0.2926 -0.0242 0.190 Uiso 1 1 calc R
N1 N 0.12413(9) 0.36717(17) 0.04864(9) 0.0518(4) Uani 1 1 d .
O1 O 0.10150(8) 0.14435(14) 0.12776(9) 0.0630(4) Uani 1 1 d .
O2 O 0.22592(7) 0.22654(13) 0.12127(7) 0.0510(3) Uani 1 1 d .
S1 S 0.14026(2) 0.27542(5) 0.11409(3) 0.04562(16) Uani 1 1 d .

loop_
_atom_site_aniso_label
_atom_site_aniso_U_11
_atom_site_aniso_U_22
_atom_site_aniso_U_33
_atom_site_aniso_U_23
_atom_site_aniso_U_13
_atom_site_aniso_U_12
C1 0.0408(9) 0.0435(9) 0.0473(9) 0.0030(7) 0.0024(7) 0.0024(7)
C2 0.0409(8) 0.0422(9) 0.0478(9) 0.0087(7) -0.0007(7) 0.0017(7)
C3 0.0374(9) 0.0487(10) 0.0641(11) 0.0069(9) -0.0011(8) 0.0008(7)
C4 0.0386(9) 0.0437(9) 0.0675(12) 0.0079(8) 0.0075(8) 0.0012(7)
C5 0.0437(11) 0.0657(14) 0.0933(17) 0.0004(12) 0.0168(10) 0.0072(9)
C6 0.0509(10) 0.0522(10) 0.0515(10) 0.0023(8) -0.0073(8) 0.0003(8)
C7 0.0603(11) 0.0577(11) 0.0509(10) -0.0035(9) 0.0012(9) 0.0084(9)
C8 0.0450(10) 0.0724(13) 0.0632(12) -0.0077(10) 0.0076(9) 0.0090(9)
C9 0.0388(9) 0.0670(12) 0.0612(11) -0.0076(10) 0.0001(8) 0.0021(9)
C10 0.0833(17) 0.0946(18) 0.0721(15) -0.0295(14) -0.0007(12) 0.0159(15)
C11 0.0606(12) 0.0799(14) 0.0504(11) -0.0114(11) 0.0007(9) 0.0016(11)
C12 0.185(4) 0.123(3) 0.0580(16) 0.0078(17) -0.0061(19) 0.020(3)
C13 0.0861(19) 0.134(3) 0.0796(18) -0.0418(18) 0.0144(14) 0.0141(18)
C14 0.0764(18) 0.222(4) 0.0829(19) -0.059(2) 0.0009(15) -0.046(2)
N1 0.0534(9) 0.0511(9) 0.0510(9) -0.0056(7) -0.0009(7) 0.0049(7)
O1 0.0543(8) 0.0465(7) 0.0881(10) -0.0016(7) 0.0067(7) -0.0103(6)
O2 0.0428(7) 0.0394(7) 0.0708(9) 0.0008(6) 0.0055(6) 0.0034(5)
S1 0.0407(3) 0.0404(3) 0.0558(3) -0.00245(18) 0.00378(18) -0.00003(17)

loop_
_atom_type_symbol
_atom_type_description
_atom_type_scat_dispersion_real
_atom_type_scat_dispersion_imag
_atom_type_scat_source
C C 0.0033 0.0016 'International Tables Vol C Tables 4.2.6.8 and 6.1.1.4'
H H 0.0000 0.0000 'International Tables Vol C Tables 4.2.6.8 and 6.1.1.4'
N N 0.0061 0.0033 'International Tables Vol C Tables 4.2.6.8 and 6.1.1.4'
O O 0.0106 0.0060 'International Tables Vol C Tables 4.2.6.8 and 6.1.1.4'
S S 0.1246 0.1234 'International Tables Vol C Tables 4.2.6.8 and 6.1.1.4'

loop_
_geom_angle_atom_site_label_1
_geom_angle_atom_site_label_2
_geom_angle_atom_site_label_3
_geom_angle
C2 C1 C9 121.20(17)
C2 C1 S1 121.54(13)
C9 C1 S1 117.25(14)
C1 C2 C6 116.94(16)
C1 C2 C3 122.81(16)
C6 C2 C3 120.25(16)
C4 C3 C2 113.47(15)
C4 C3 H3A 108.9
C2 C3 H3A 108.9
C4 C3 H3B 108.9
C2 C3 H3B 108.9
H3A C3 H3B 107.7
O2 C4 C5 106.41(15)
O2 C4 C3 107.11(14)
C5 C4 C3 113.89(17)
O2 C4 H4 109.8
C5 C4 H4 109.8
C3 C4 H4 109.8
C4 C5 H5A 109.5
C4 C5 H5B 109.5
H5A C5 H5B 109.5
C4 C5 H5C 109.5
H5A C5 H5C 109.5
H5B C5 H5C 109.5
C7 C6 C2 122.74(18)
C7 C6 H6 118.6
C2 C6 H6 118.6
C6 C7 C8 118.75(18)
C6 C7 C10 120.5(2)
C8 C7 C10 120.7(2)
C9 C8 C7 120.37(18)
C9 C8 H8 119.8
C7 C8 H8 119.8
C8 C9 C1 120.00(18)
C8 C9 H9 120.0
C1 C9 H9 120.0
C7 C10 H10A 109.5
C7 C10 H10B 109.5
H10A C10 H10B 109.5
C7 C10 H10C 109.5
H10A C10 H10C 109.5
H10B C10 H10C 109.5
N1 C11 C14 110.56(19)
N1 C11 C13 111.74(19)
C14 C11 C13 110.0(2)
N1 C11 C12 104.8(2)
C14 C11 C12 111.3(3)
C13 C11 C12 108.3(2)
C11 C12 H12A 109.5
C11 C12 H12B 109.5
H12A C12 H12B 109.5
C11 C12 H12C 109.5
H12A C12 H12C 109.5
H12B C12 H12C 109.5
C11 C13 H13A 109.5
C11 C13 H13B 109.5
H13A C13 H13B 109.5
C11 C13 H13C 109.5
H13A C13 H13C 109.5
H13B C13 H13C 109.5
C11 C14 H14A 109.5
C11 C14 H14B 109.5
H14A C14 H14B 109.5
C11 C14 H14C 109.5
H14A C14 H14C 109.5
H14B C14 H14C 109.5
C11 N1 S1 125.62(14)
C4 O2 S1 114.75(11)
O1 S1 N1 122.80(9)
O1 S1 O2 101.44(8)
N1 S1 O2 114.54(8)
O1 S1 C1 111.00(9)
N1 S1 C1 104.32(9)
O2 S1 C1 100.78(7)

loop_
_geom_bond_atom_site_label_1
_geom_bond_atom_site_label_2
_geom_bond_distance
C1 C2 1.394(2)
C1 C9 1.393(2)
C1 S1 1.7549(18)
C2 C6 1.391(3)
C2 C3 1.513(2)
C3 C4 1.504(3)
C3 H3A 0.9700
C3 H3B 0.9700
C4 O2 1.473(2)
C4 C5 1.513(2)
C4 H4 0.9800
C5 H5A 0.9600
C5 H5B 0.9600
C5 H5C 0.9600
C6 C7 1.385(3)
C6 H6 0.9300
C7 C8 1.384(3)
C7 C10 1.506(3)
C8 C9 1.376(3)
C8 H8 0.9300
C9 H9 0.9300
C10 H10A 0.9600
C10 H10B 0.9600
C10 H10C 0.9600
C11 N1 1.486(2)
C11 C14 1.497(3)
C11 C13 1.520(3)
C11 C12 1.520(4)
C12 H12A 0.9600
C12 H12B 0.9600
C12 H12C 0.9600
C13 H13A 0.9600
C13 H13B 0.9600
C13 H13C 0.9600
C14 H14A 0.9600
C14 H14B 0.9600
C14 H14C 0.9600
N1 S1 1.4919(17)
O1 S1 1.4403(14)
O2 S1 1.6056(13)

loop_
_geom_torsion_atom_site_label_1
_geom_torsion_atom_site_label_2
_geom_torsion_atom_site_label_3
_geom_torsion_atom_site_label_4
_geom_torsion
C9 C1 C2 C6 0.0(3)
S1 C1 C2 C6 -179.32(13)
C9 C1 C2 C3 179.46(17)
S1 C1 C2 C3 0.1(2)
C1 C2 C3 C4 18.6(2)
C6 C2 C3 C4 -161.96(16)
C2 C3 C4 O2 -53.24(19)
C2 C3 C4 C5 -170.60(16)
C1 C2 C6 C7 0.3(3)
C3 C2 C6 C7 -179.18(18)
C2 C6 C7 C8 -0.4(3)
C2 C6 C7 C10 179.3(2)
C6 C7 C8 C9 0.3(3)
C10 C7 C8 C9 -179.4(2)
C7 C8 C9 C1 0.0(3)
C2 C1 C9 C8 -0.2(3)
S1 C1 C9 C8 179.19(16)
C14 C11 N1 S1 72.3(3)
C13 C11 N1 S1 -50.6(3)
C12 C11 N1 S1 -167.6(2)
C5 C4 O2 S1 -162.09(13)
C3 C4 O2 S1 75.75(16)
C11 N1 S1 O1 -48.1(2)
C11 N1 S1 O2 75.56(18)
C11 N1 S1 C1 -175.25(16)
C4 O2 S1 O1 -166.32(13)
C4 O2 S1 N1 59.26(15)
C4 O2 S1 C1 -52.07(14)
C2 C1 S1 O1 121.10(15)
C9 C1 S1 O1 -58.25(17)
C2 C1 S1 N1 -104.72(16)
C9 C1 S1 N1 75.93(17)
C2 C1 S1 O2 14.29(16)
C9 C1 S1 O2 -165.07(15)
